data_1540898
loop_
_publ_author_name
'Schaffrath, U.'
'Gruehn, R.'

_publ_section_title
;
 Zum chemischen Transport von Verbindungen Des Typs Ln Ta7 O19 (Ln= La-Nd)
 mit einer Bemerkung zur Strukturverfeinerung von Nd Ta7 O19
;
_journal_name_full 'Zeitschrift fuer Anorganische und Allgemeine Chemie'
_journal_page_first 43
_journal_page_last 54
_journal_volume 588
_journal_year 1990
_chemical_formula_sum 'Nd O19 Ta7'
_chemical_name_systematic 'Nd (Ta7 O19)'
_space_group_IT_number 188
_symmetry_space_group_name_Hall 'P -6c 2'
_symmetry_space_group_name_H-M 'P -6 c 2'
_cell_angle_alpha 90
_cell_angle_beta 90
_cell_angle_gamma 120
_cell_formula_units_Z 2
_cell_length_a 6.2229
_cell_length_b 6.2229
_cell_length_c 19.939
_cell_volume 668.682
_citation_journal_id_ASTM ZAACAB
_cod_data_source_file Schaffrath_ZAACAB_1990_1281.cif
_cod_data_source_block Nd1O19Ta7
_cod_original_formula_sum 'Nd1 O19 Ta7'
_cod_database_code 1540898

loop_
_symmetry_equiv_pos_as_xyz
x,y,z
-x+y,-x,-z+1/2
-y,x-y,z
x,y,-z+1/2
-x+y,-x,z
-y,x-y,-z+1/2
-y,-x,-z
-x+y,y,z+1/2
x,x-y,-z
-y,-x,z+1/2
-x+y,y,-z
x,x-y,z+1/2

loop_
_atom_site_label
_atom_site_type_symbol
_atom_site_fract_x
_atom_site_fract_y
_atom_site_fract_z
_atom_site_occupancy
_atom_site_U_iso_or_equiv
Ta1 Ta+5 0.6667 0.3333 0 1 0.0
O5 O-2 0.3333 0.6667 0.1315 1 0.0
O4 O-2 0.6667 0.3333 0.166 1 0.0
O3 O-2 0.371 0.415 0.25 1 0.0
O2 O-2 0.431 0.051 0.9427 1 0.0
Ta2 Ta+5 0.3611 0.3594 0.15597 1 0.0
O1 O-2 0.244 0.989 0.1536 1 0.0
Nd1 Nd+3 0.3333 0.6667 0 1 0.0
